data_7206688
loop_
_publ_author_name
'Gu, Zhi-Guo'
'Na, Jing-Jing'
'Wang, Bao-Xiang'
'Xiao, Hong-Ping'
'Li, Zaijun'

_publ_section_title
;
 Novel copper-azido magnetic molecular tapes: syntheses, structures, and
 magnetic properties
;
_journal_issue 21
_journal_name_full CrystEngComm
_journal_page_first 6415
_journal_paper_doi 10.1039/c1ce05631j
_journal_volume 13
_journal_year 2011
_chemical_formula_sum 'C6 H16 Cu2 N14'
_chemical_formula_weight 411.41
_chemical_name_systematic
;
?
;
_space_group_IT_number 2
_symmetry_cell_setting triclinic
_symmetry_space_group_name_Hall '-P 1'
_symmetry_space_group_name_H-M 'P -1'
_atom_sites_solution_hydrogens geom
_atom_sites_solution_primary direct
_atom_sites_solution_secondary difmap
_audit_creation_method SHELXL-97
_cell_angle_alpha 104.780(4)
_cell_angle_beta 90.050(5)
_cell_angle_gamma 98.076(4)
_cell_formula_units_Z 2
_cell_length_a 7.675(2)
_cell_length_b 8.264(2)
_cell_length_c 12.511(3)
_cell_measurement_reflns_used 2271
_cell_measurement_temperature 293(2)
_cell_measurement_theta_max 27.183
_cell_measurement_theta_min 3.398
_cell_volume 759.1(3)
_computing_cell_refinement SMART
_computing_data_collection 'SMART (Bruker, 2000)'
_computing_data_reduction 'SAINT (Bruker, 2000)'
_computing_molecular_graphics SHELXTL
_computing_publication_material SHELXTL
_computing_structure_refinement SHELXTL
_computing_structure_solution 'SHELXTL (Bruker, 2000)'
_diffrn_ambient_temperature 293(2)
_diffrn_measured_fraction_theta_full 0.984
_diffrn_measured_fraction_theta_max 0.984
_diffrn_radiation_monochromator graphite
_diffrn_radiation_source 'fine-focus sealed tube'
_diffrn_radiation_type MoK\a
_diffrn_radiation_wavelength 0.71073
_diffrn_reflns_av_R_equivalents 0.0403
_diffrn_reflns_av_sigmaI/netI 0.0632
_diffrn_reflns_limit_h_max 8
_diffrn_reflns_limit_h_min -9
_diffrn_reflns_limit_k_max 9
_diffrn_reflns_limit_k_min -9
_diffrn_reflns_limit_l_max 14
_diffrn_reflns_limit_l_min -7
_diffrn_reflns_number 3803
_diffrn_reflns_theta_full 25.00
_diffrn_reflns_theta_max 25.00
_diffrn_reflns_theta_min 2.58
_exptl_absorpt_coefficient_mu 2.822
_exptl_absorpt_correction_T_max 0.5887
_exptl_absorpt_correction_T_min 0.5507
_exptl_absorpt_correction_type multi-scan
_exptl_absorpt_process_details 'SADABS; Bruker, 2000'
_exptl_crystal_colour green
_exptl_crystal_density_diffrn 1.800
_exptl_crystal_density_method 'not measured'
_exptl_crystal_description block
_exptl_crystal_F_000 416
_exptl_crystal_size_max 0.24
_exptl_crystal_size_mid 0.23
_exptl_crystal_size_min 0.21
_refine_diff_density_max 1.041
_refine_diff_density_min -1.038
_refine_diff_density_rms 0.147
_refine_ls_extinction_method none
_refine_ls_goodness_of_fit_ref 1.024
_refine_ls_hydrogen_treatment constr
_refine_ls_matrix_type full
_refine_ls_number_parameters 199
_refine_ls_number_reflns 2635
_refine_ls_number_restraints 0
_refine_ls_restrained_S_all 1.024
_refine_ls_R_factor_all 0.0704
_refine_ls_R_factor_gt 0.0603
_refine_ls_shift/su_max 0.000
_refine_ls_shift/su_mean 0.000
_refine_ls_structure_factor_coef Fsqd
_refine_ls_weighting_details 'calc w=1/[\s^2^(Fo^2^)+(0.1118P)^2^+0.0000P] where P=(Fo^2^+2Fc^2^)/3'
_refine_ls_weighting_scheme calc
_refine_ls_wR_factor_gt 0.1592
_refine_ls_wR_factor_ref 0.1670
_reflns_number_gt 2170
_reflns_number_total 2635
_reflns_threshold_expression >2sigma(I)
_cod_data_source_file c1ce05631j.txt
_cod_data_source_block complex2
_cod_depositor_comments
;
The following automatic conversions were performed:

'_symmetry_cell_setting' value 'Triclinic' changed to 'triclinic'
according to /home/saulius/struct/CIF-dictionaries/cif_core.dic
dictionary named 'cif_core.dic' version 2.4.1 from 2010-06-29.

Automatic conversion script
Id: cif_fix_values 1715 2011-07-08 13:25:40Z adriana 
;
_cod_original_cell_volume 759.2(3)
_cod_original_sg_symbol_H-M 'P-1 '
_cod_database_code 7206688

loop_
_symmetry_equiv_pos_as_xyz
'x, y, z'
'-x, -y, -z'

loop_
_atom_site_label
_atom_site_type_symbol
_atom_site_fract_x
_atom_site_fract_y
_atom_site_fract_z
_atom_site_U_iso_or_equiv
_atom_site_adp_type
_atom_site_occupancy
_atom_site_symmetry_multiplicity
_atom_site_calc_flag
_atom_site_refinement_flags
Cu1 Cu 0.21251(9) 0.26044(8) 0.14486(5) 0.0371(3) Uani 1 1 d .
N9 N 0.4902(7) 0.3925(8) 0.0881(6) 0.0701(18) Uani 1 1 d .
N8 N 0.6176(6) 0.3456(6) 0.0560(4) 0.0412(11) Uani 1 1 d .
N7 N 0.7543(6) 0.3049(6) 0.0212(4) 0.0426(12) Uani 1 1 d .
Cu2 Cu 0.81418(8) 0.08367(8) 0.02848(5) 0.0356(3) Uani 1 1 d .
N3 N 0.8364(10) -0.2820(9) 0.1570(5) 0.0782(19) Uani 1 1 d .
N1 N 0.8789(6) -0.1505(5) 0.0109(4) 0.0325(10) Uani 1 1 d .
N6 N 0.5562(12) 0.0876(10) -0.2300(7) 0.111(3) Uani 1 1 d .
N12 N 0.7060(8) 0.3154(8) 0.3159(5) 0.0681(17) Uani 1 1 d .
N11 N 0.7848(7) 0.2322(7) 0.2502(4) 0.0470(12) Uani 1 1 d .
N10 N 0.8733(7) 0.1474(7) 0.1861(4) 0.0504(13) Uani 1 1 d .
C1 C 0.1377(10) 0.5732(9) 0.2731(6) 0.068(2) Uani 1 1 d .
H1A H 0.1459 0.6933 0.2786 0.082 Uiso 1 1 d R
H1B H 0.0335 0.5393 0.3104 0.082 Uiso 1 1 d R
C2 C 0.2926(11) 0.5393(9) 0.3257(7) 0.075(2) Uani 1 1 d .
H2A H 0.2932 0.5890 0.4048 0.090 Uiso 1 1 d R
H2B H 0.3971 0.5918 0.2972 0.090 Uiso 1 1 d R
C3 C 0.2128(10) 0.2698(11) 0.3834(6) 0.068(2) Uani 1 1 d .
H3A H 0.1874 0.1498 0.3478 0.081 Uiso 1 1 d R
H3B H 0.1016 0.3105 0.4029 0.081 Uiso 1 1 d R
C4 C 0.3208(11) 0.2926(12) 0.4854(7) 0.083(2) Uani 1 1 d .
H4A H 0.3412 0.4121 0.5231 0.099 Uiso 1 1 d R
H4B H 0.4343 0.2571 0.4659 0.099 Uiso 1 1 d R
C5 C 0.2356(14) 0.1962(16) 0.5623(8) 0.101(3) Uani 1 1 d .
H5A H 0.2917 0.2463 0.6349 0.121 Uiso 1 1 d R
H5B H 0.1131 0.2135 0.5677 0.121 Uiso 1 1 d R
C6 C 0.2407(15) 0.0158(15) 0.5377(10) 0.113(4) Uani 1 1 d .
H6A H 0.1984 -0.0351 0.4628 0.169 Uiso 1 1 d R
H6B H 0.1673 -0.0330 0.5869 0.169 Uiso 1 1 d R
H6C H 0.3596 -0.0041 0.5462 0.169 Uiso 1 1 d R
N2 N 0.8563(7) -0.2203(6) 0.0871(4) 0.0433(11) Uani 1 1 d .
N4 N 0.7166(8) -0.0320(7) -0.1236(4) 0.0539(14) Uani 1 1 d .
N5 N 0.6318(8) 0.0285(6) -0.1783(5) 0.0541(14) Uani 1 1 d .
N13 N 0.1243(6) 0.4787(6) 0.1548(4) 0.0388(11) Uani 1 1 d .
H13A H 0.1893 0.5378 0.1138 0.047 Uiso 1 1 d R
H13B H 0.0117 0.4593 0.1292 0.047 Uiso 1 1 d R
N14 N 0.2978(7) 0.3573(7) 0.3027(4) 0.0470(12) Uani 1 1 d .
H14 H 0.4136 0.3449 0.3047 0.056 Uiso 1 1 d R

loop_
_atom_site_aniso_label
_atom_site_aniso_U_11
_atom_site_aniso_U_22
_atom_site_aniso_U_33
_atom_site_aniso_U_23
_atom_site_aniso_U_13
_atom_site_aniso_U_12
Cu1 0.0460(5) 0.0291(4) 0.0387(4) 0.0099(3) 0.0048(3) 0.0122(3)
N9 0.048(3) 0.067(4) 0.113(5) 0.044(4) 0.038(3) 0.027(3)
N8 0.044(3) 0.029(2) 0.056(3) 0.020(2) 0.009(2) 0.005(2)
N7 0.043(3) 0.027(2) 0.064(3) 0.020(2) 0.021(2) 0.013(2)
Cu2 0.0417(4) 0.0278(4) 0.0403(4) 0.0107(3) 0.0099(3) 0.0110(3)
N3 0.115(6) 0.070(4) 0.066(4) 0.037(4) 0.023(4) 0.029(4)
N1 0.042(2) 0.022(2) 0.035(2) 0.0089(18) 0.0104(19) 0.0096(19)
N6 0.147(8) 0.075(5) 0.117(7) 0.022(5) -0.054(6) 0.041(5)
N12 0.068(4) 0.068(4) 0.061(4) -0.001(3) 0.020(3) 0.022(3)
N11 0.054(3) 0.046(3) 0.043(3) 0.018(2) 0.003(2) 0.005(3)
N10 0.058(3) 0.048(3) 0.044(3) 0.005(2) 0.009(2) 0.018(3)
C1 0.083(5) 0.050(4) 0.064(5) -0.010(3) 0.001(4) 0.029(4)
C2 0.094(6) 0.046(4) 0.069(5) -0.018(4) -0.027(4) 0.021(4)
C3 0.065(4) 0.085(6) 0.050(4) 0.017(4) 0.012(3) 0.002(4)
C4 0.085(6) 0.091(6) 0.074(5) 0.029(5) 0.011(4) 0.001(5)
C5 0.097(7) 0.145(10) 0.071(6) 0.049(6) 0.021(5) 0.011(7)
C6 0.116(8) 0.114(9) 0.132(9) 0.077(8) 0.008(7) 0.012(7)
N2 0.052(3) 0.036(3) 0.046(3) 0.014(2) 0.011(2) 0.013(2)
N4 0.084(4) 0.034(3) 0.046(3) 0.006(2) -0.004(3) 0.025(3)
N5 0.068(4) 0.034(3) 0.063(3) 0.014(3) -0.010(3) 0.015(3)
N13 0.041(2) 0.026(2) 0.050(3) 0.010(2) 0.011(2) 0.007(2)
N14 0.047(3) 0.055(3) 0.041(3) 0.013(2) 0.007(2) 0.015(2)

loop_
_atom_type_symbol
_atom_type_description
_atom_type_scat_dispersion_real
_atom_type_scat_dispersion_imag
_atom_type_scat_source
C C 0.0033 0.0016 'International Tables Vol C Tables 4.2.6.8 and 6.1.1.4'
H H 0.0000 0.0000 'International Tables Vol C Tables 4.2.6.8 and 6.1.1.4'
N N 0.0061 0.0033 'International Tables Vol C Tables 4.2.6.8 and 6.1.1.4'
Cu Cu 0.3201 1.2651 'International Tables Vol C Tables 4.2.6.8 and 6.1.1.4'

loop_
_geom_angle_atom_site_label_1
_geom_angle_atom_site_label_2
_geom_angle_atom_site_label_3
_geom_angle
_geom_angle_site_symmetry_1
_geom_angle_site_symmetry_3
N13 Cu1 N4 174.6(2) . 2_655
N13 Cu1 N14 86.8(2) . .
N4 Cu1 N14 98.1(2) 2_655 .
N13 Cu1 N1 95.59(19) . 2_655
N4 Cu1 N1 79.4(2) 2_655 2_655
N14 Cu1 N1 176.54(19) . 2_655
N13 Cu1 N9 86.55(19) . .
N4 Cu1 N9 95.9(2) 2_655 .
N14 Cu1 N9 88.6(2) . .
N1 Cu1 N9 94.0(2) 2_655 .
N8 N9 Cu1 134.6(5) . .
N9 N8 N7 176.4(6) . .
N8 N7 Cu2 119.4(4) . .
N10 Cu2 N7 96.2(2) . .
N10 Cu2 N4 165.3(2) . .
N7 Cu2 N4 93.4(2) . .
N10 Cu2 N1 92.0(2) . .
N7 Cu2 N1 171.36(19) . .
N4 Cu2 N1 79.0(2) . .
N10 Cu2 N1 90.47(19) . 2_755
N7 Cu2 N1 94.27(17) . 2_755
N4 Cu2 N1 99.9(2) . 2_755
N1 Cu2 N1 82.97(17) . 2_755
N2 N1 Cu1 123.2(4) . 2_655
N2 N1 Cu2 120.1(4) . .
Cu1 N1 Cu2 99.89(19) 2_655 .
N2 N1 Cu2 113.7(4) . 2_755
Cu1 N1 Cu2 97.98(18) 2_655 2_755
Cu2 N1 Cu2 97.03(17) . 2_755
N12 N11 N10 176.7(6) . .
N11 N10 Cu2 120.6(4) . .
C2 C1 N13 109.7(5) . .
C2 C1 H1A 110.1 . .
N13 C1 H1A 109.2 . .
C2 C1 H1B 109.5 . .
N13 C1 H1B 110.1 . .
H1A C1 H1B 108.3 . .
C1 C2 N14 111.1(6) . .
C1 C2 H2A 109.7 . .
N14 C2 H2A 110.3 . .
C1 C2 H2B 109.0 . .
N14 C2 H2B 108.7 . .
H2A C2 H2B 108.0 . .
C4 C3 N14 114.2(6) . .
C4 C3 H3A 108.3 . .
N14 C3 H3A 108.5 . .
C4 C3 H3B 109.2 . .
N14 C3 H3B 108.7 . .
H3A C3 H3B 107.7 . .
C3 C4 C5 112.9(8) . .
C3 C4 H4A 108.4 . .
C5 C4 H4A 109.1 . .
C3 C4 H4B 109.2 . .
C5 C4 H4B 109.3 . .
H4A C4 H4B 107.7 . .
C6 C5 C4 118.6(9) . .
C6 C5 H5A 107.1 . .
C4 C5 H5A 107.4 . .
C6 C5 H5B 107.9 . .
C4 C5 H5B 108.3 . .
H5A C5 H5B 107.1 . .
C5 C6 H6A 108.7 . .
C5 C6 H6B 110.0 . .
H6A C6 H6B 109.5 . .
C5 C6 H6C 109.7 . .
H6A C6 H6C 109.5 . .
H6B C6 H6C 109.5 . .
N3 N2 N1 179.2(7) . .
N5 N4 Cu2 124.9(4) . .
N5 N4 Cu1 133.4(5) . 2_655
Cu2 N4 Cu1 101.6(2) . 2_655
N6 N5 N4 178.2(9) . .
C1 N13 Cu1 107.1(4) . .
C1 N13 H13A 110.6 . .
Cu1 N13 H13A 110.3 . .
C1 N13 H13B 110.4 . .
Cu1 N13 H13B 110.0 . .
H13A N13 H13B 108.5 . .
C2 N14 C3 116.5(6) . .
C2 N14 Cu1 105.7(4) . .
C3 N14 Cu1 115.6(4) . .
C2 N14 H14 106.3 . .
C3 N14 H14 105.9 . .
Cu1 N14 H14 106.0 . .

loop_
_geom_bond_atom_site_label_1
_geom_bond_atom_site_label_2
_geom_bond_distance
_geom_bond_site_symmetry_2
Cu1 N13 1.989(4) .
Cu1 N4 1.991(5) 2_655
Cu1 N14 2.004(5) .
Cu1 N1 2.008(4) 2_655
Cu1 N9 2.446(6) .
N9 N8 1.138(7) .
N8 N7 1.195(7) .
N7 Cu2 1.970(4) .
Cu2 N10 1.943(5) .
Cu2 N4 1.991(5) .
Cu2 N1 2.023(4) .
Cu2 N1 2.423(5) 2_755
N3 N2 1.119(7) .
N1 N2 1.235(7) .
N1 Cu1 2.008(4) 2_655
N1 Cu2 2.423(5) 2_755
N6 N5 1.111(8) .
N12 N11 1.159(7) .
N11 N10 1.201(7) .
C1 C2 1.453(10) .
C1 N13 1.483(8) .
C1 H1A 0.9700 .
C1 H1B 0.9700 .
C2 N14 1.464(9) .
C2 H2A 0.9700 .
C2 H2B 0.9700 .
C3 C4 1.478(10) .
C3 N14 1.485(9) .
C3 H3A 0.9700 .
C3 H3B 0.9700 .
C4 C5 1.494(12) .
C4 H4A 0.9700 .
C4 H4B 0.9700 .
C5 C6 1.450(17) .
C5 H5A 0.9700 .
C5 H5B 0.9700 .
C6 H6A 0.9600 .
C6 H6B 0.9600 .
C6 H6C 0.9600 .
N4 N5 1.186(7) .
N4 Cu1 1.991(5) 2_655
N13 H13A 0.9000 .
N13 H13B 0.9000 .
N14 H14 0.9100 .
